data_1505788
loop_
_publ_author_name
'Chmura, Amanda J.'
'Davidson, Matthew G.'
'Jones, Matthew D.'
'Lunn, Matthew D.'
'Mahon, Mary F.'
'Johnson, Anthony F.'
'Khunkamchoo, Prasert'
'Roberts, Sian L.'
'Wong, Stephen S. F.'

_publ_section_title
;
 Group 4 Complexes with Aminebisphenolate Ligands and Their Application
 for the Ring Opening Polymerization of Cyclic Esters
;
_journal_issue 21
_journal_name_full Macromolecules
_journal_page_first 7250
_journal_paper_doi 10.1021/ma061028j
_journal_volume 39
_journal_year 2006
_chemical_formula_moiety 'C42 H64 N2 O4 Zr'
_chemical_formula_sum 'C42 H64 N2 O4 Zr'
_chemical_formula_weight 752.17
_chemical_name_systematic
;
 ?
;
_space_group_IT_number 14
_symmetry_cell_setting monoclinic
_symmetry_space_group_name_Hall '-P 2ybc'
_symmetry_space_group_name_H-M 'P 1 21/c 1'
_atom_sites_solution_hydrogens geom
_atom_sites_solution_primary direct
_atom_sites_solution_secondary difmap
_audit_creation_method SHELXL-97
_cell_angle_alpha 90.00
_cell_angle_beta 97.3830(10)
_cell_angle_gamma 90.00
_cell_formula_units_Z 4
_cell_length_a 11.07900(10)
_cell_length_b 20.2810(2)
_cell_length_c 18.9470(2)
_cell_measurement_reflns_used 81062
_cell_measurement_temperature 150(2)
_cell_measurement_theta_max 27.485
_cell_measurement_theta_min 3.513
_cell_volume 4221.97(7)
_computing_cell_refinement 'HKL Scalepack (Otwinski & Minor, 1997)'
_computing_data_collection 'Collect (Nonius BV, 1997-2000)'
_computing_data_reduction 'HKL Denzo & Scalepack (Otwinski & Minor 1997)'
_computing_molecular_graphics 'Ortep-3 for Windows (Farrugia, 1997)'
_computing_publication_material 'WinGX publication routines (Farrugia, 1999)'
_computing_structure_refinement 'SHELXL-97 (Sheldrick, 1997)'
_computing_structure_solution
;
 SIR97- Altomare A., Burla M.C., Camalli M., Cascarano G.L., Giacovazzo C. ,
 Guagliardi A., Moliterni A.G.G., Polidori G.,Spagna R.
 (1999) J. Appl. Cryst. 32, 115-119.
;
_diffrn_ambient_temperature 150(2)
_diffrn_measured_fraction_theta_full 0.996
_diffrn_measured_fraction_theta_max 0.996
_diffrn_measurement_device_type 'Nonius Kappa CCD'
_diffrn_measurement_method CCD
_diffrn_radiation_monochromator graphite
_diffrn_radiation_source 'fine-focus sealed tube'
_diffrn_radiation_type MoK\a
_diffrn_radiation_wavelength 0.71073
_diffrn_reflns_av_R_equivalents 0.1176
_diffrn_reflns_av_sigmaI/netI 0.0601
_diffrn_reflns_limit_h_max 12
_diffrn_reflns_limit_h_min -12
_diffrn_reflns_limit_k_max 23
_diffrn_reflns_limit_k_min -23
_diffrn_reflns_limit_l_max 21
_diffrn_reflns_limit_l_min -21
_diffrn_reflns_number 62147
_diffrn_reflns_theta_full 24.00
_diffrn_reflns_theta_max 24.00
_diffrn_reflns_theta_min 3.54
_exptl_absorpt_coefficient_mu 0.300
_exptl_absorpt_correction_type none
_exptl_crystal_colour clear
_exptl_crystal_density_diffrn 1.183
_exptl_crystal_density_meas ?
_exptl_crystal_density_method 'not measured'
_exptl_crystal_description block
_exptl_crystal_F_000 1608
_exptl_crystal_size_max 0.50
_exptl_crystal_size_mid 0.15
_exptl_crystal_size_min 0.10
_refine_diff_density_max 0.365
_refine_diff_density_min -0.481
_refine_diff_density_rms 0.077
_refine_ls_extinction_method none
_refine_ls_goodness_of_fit_ref 1.047
_refine_ls_hydrogen_treatment constr
_refine_ls_matrix_type full
_refine_ls_number_parameters 458
_refine_ls_number_reflns 6614
_refine_ls_number_restraints 0
_refine_ls_restrained_S_all 1.047
_refine_ls_R_factor_all 0.0728
_refine_ls_R_factor_gt 0.0501
_refine_ls_shift/su_max 0.023
_refine_ls_shift/su_mean 0.002
_refine_ls_structure_factor_coef Fsqd
_refine_ls_weighting_details 'calc w=1/[\s^2^(Fo^2^)+(0.0305P)^2^+5.2457P] where P=(Fo^2^+2Fc^2^)/3'
_refine_ls_weighting_scheme calc
_refine_ls_wR_factor_gt 0.0905
_refine_ls_wR_factor_ref 0.0976
_reflns_number_gt 5197
_reflns_number_total 6614
_reflns_threshold_expression >2sigma(I)
_cod_data_source_file ma061028jsi20060508_081624.cif
_cod_data_source_block Zr(2b)(OiPr)2
_cod_depositor_comments
;
The following automatic conversions were performed:

'_exptl_crystal_density_meas' value 'not measured' was changed to '?'
- the value is perceived as not measured.

Automatic conversion script
Id: cif_fix_values 3008 2015-01-20 13:52:24Z robertas 
;
_cod_original_sg_symbol_H-M P21/c
_cod_database_code 1505788

loop_
_symmetry_equiv_pos_as_xyz
'x, y, z'
'-x, y+1/2, -z+1/2'
'-x, -y, -z'
'x, -y-1/2, z-1/2'

loop_
_atom_site_label
_atom_site_type_symbol
_atom_site_fract_x
_atom_site_fract_y
_atom_site_fract_z
_atom_site_U_iso_or_equiv
_atom_site_adp_type
_atom_site_occupancy
_atom_site_symmetry_multiplicity
_atom_site_calc_flag
_atom_site_refinement_flags
Zr1 Zr 0.45027(3) 0.317280(14) 0.711457(16) 0.02041(11) Uani 1 1 d .
O2 O 0.5895(2) 0.29868(10) 0.65386(10) 0.0221(5) Uani 1 1 d .
O1 O 0.3069(2) 0.29566(10) 0.76445(11) 0.0237(5) Uani 1 1 d .
O4 O 0.3804(2) 0.39218(10) 0.65734(11) 0.0296(6) Uani 1 1 d .
O3 O 0.5525(2) 0.35322(11) 0.79316(11) 0.0302(5) Uani 1 1 d .
N1 N 0.4921(2) 0.20144(12) 0.74101(12) 0.0192(6) Uani 1 1 d .
N2 N 0.3484(2) 0.24567(13) 0.61958(13) 0.0231(6) Uani 1 1 d .
C24 C 0.6569(3) 0.24923(15) 0.63277(16) 0.0215(8) Uani 1 1 d .
C29 C 0.6864(3) 0.31087(16) 0.51829(16) 0.0230(7) Uani 1 1 d .
C2 C 0.3232(3) 0.19047(15) 0.81782(15) 0.0212(7) Uani 1 1 d .
C15 C 0.4574(3) 0.19175(16) 0.81441(15) 0.0211(7) Uani 1 1 d .
H15A H 0.4930 0.1497 0.8338 0.025 Uiso 1 1 calc R
H15B H 0.4939 0.2277 0.8454 0.025 Uiso 1 1 calc R
C25 C 0.7081(3) 0.25155(15) 0.56846(16) 0.0225(8) Uani 1 1 d .
C27 C 0.8049(3) 0.14414(16) 0.59744(17) 0.0288(8) Uani 1 1 d .
C3 C 0.2693(3) 0.13637(15) 0.84595(16) 0.0229(8) Uani 1 1 d .
H3 H 0.3187 0.1001 0.8631 0.028 Uiso 1 1 calc R
C22 C 0.6276(3) 0.19403(16) 0.74762(15) 0.0217(7) Uani 1 1 d .
H22A H 0.6507 0.1521 0.7726 0.026 Uiso 1 1 calc R
H22B H 0.6656 0.2305 0.7774 0.026 Uiso 1 1 calc R
C4 C 0.1452(3) 0.13388(16) 0.84972(17) 0.0258(8) Uani 1 1 d .
C6 C 0.1253(3) 0.24495(15) 0.79648(16) 0.0221(8) Uani 1 1 d .
C31 C 0.7461(4) 0.37245(16) 0.55528(18) 0.0353(9) Uani 1 1 d .
H31A H 0.7119 0.3803 0.5998 0.053 Uiso 1 1 calc R
H31B H 0.7301 0.4107 0.5239 0.053 Uiso 1 1 calc R
H31C H 0.8341 0.3655 0.5657 0.053 Uiso 1 1 calc R
C32 C 0.7423(3) 0.30046(17) 0.44897(17) 0.0307(9) Uani 1 1 d .
H32A H 0.8302 0.2932 0.4602 0.046 Uiso 1 1 calc R
H32B H 0.7277 0.3396 0.4187 0.046 Uiso 1 1 calc R
H32C H 0.7048 0.2619 0.4238 0.046 Uiso 1 1 calc R
C16 C 0.4310(3) 0.15164(15) 0.69094(16) 0.0245(8) Uani 1 1 d .
H16A H 0.3676 0.1289 0.7142 0.029 Uiso 1 1 calc R
H16B H 0.4916 0.1182 0.6809 0.029 Uiso 1 1 calc R
C5 C 0.0765(3) 0.18916(16) 0.82537(17) 0.0264(8) Uani 1 1 d .
H5 H -0.0083 0.1887 0.8287 0.032 Uiso 1 1 calc R
C26 C 0.7810(3) 0.19874(16) 0.55341(17) 0.0291(8) Uani 1 1 d .
H26 H 0.8166 0.2001 0.5104 0.035 Uiso 1 1 calc R
C1 C 0.2512(3) 0.24497(15) 0.79257(16) 0.0209(7) Uani 1 1 d .
C30 C 0.5497(3) 0.32315(17) 0.49819(16) 0.0289(8) Uani 1 1 d .
H30A H 0.5113 0.2834 0.4762 0.043 Uiso 1 1 calc R
H30B H 0.5376 0.3599 0.4645 0.043 Uiso 1 1 calc R
H30C H 0.5129 0.3340 0.5411 0.043 Uiso 1 1 calc R
C23 C 0.6780(3) 0.19425(15) 0.67764(16) 0.0223(7) Uani 1 1 d .
C17 C 0.3732(3) 0.18077(16) 0.62153(16) 0.0223(7) Uani 1 1 d .
C11 C 0.0905(3) 0.07197(17) 0.87978(18) 0.0311(9) Uani 1 1 d .
C28 C 0.7509(3) 0.14292(16) 0.65965(17) 0.0286(8) Uani 1 1 d .
H28 H 0.7643 0.1061 0.6906 0.034 Uiso 1 1 calc R
C21 C 0.2867(3) 0.27100(17) 0.55962(17) 0.0287(8) Uani 1 1 d .
H21 H 0.2680 0.3167 0.5584 0.034 Uiso 1 1 calc R
C20 C 0.2497(3) 0.23375(19) 0.50041(18) 0.0350(9) Uani 1 1 d .
H20 H 0.2056 0.2531 0.4593 0.042 Uiso 1 1 calc R
C18 C 0.3395(3) 0.14059(17) 0.56350(18) 0.0345(9) Uani 1 1 d .
H18 H 0.3583 0.0949 0.5657 0.041 Uiso 1 1 calc R
C7 C 0.0446(3) 0.30413(16) 0.76967(18) 0.0290(8) Uani 1 1 d .
C37 C 0.6170(4) 0.38412(18) 0.85148(18) 0.0366(9) Uani 1 1 d .
H37 H 0.6856 0.3544 0.8706 0.044 Uiso 1 1 calc R
C40 C 0.3484(4) 0.45748(16) 0.63941(19) 0.0350(9) Uani 1 1 d .
H40 H 0.2711 0.4572 0.6057 0.042 Uiso 1 1 calc R
C19 C 0.2782(4) 0.16755(19) 0.50210(19) 0.0413(10) Uani 1 1 d .
H19 H 0.2558 0.1407 0.4614 0.050 Uiso 1 1 calc R
C10 C 0.0514(4) 0.31475(19) 0.69014(18) 0.0423(10) Uani 1 1 d .
H10A H 0.1355 0.3246 0.6829 0.063 Uiso 1 1 calc R
H10B H -0.0012 0.3517 0.6729 0.063 Uiso 1 1 calc R
H10C H 0.0242 0.2747 0.6638 0.063 Uiso 1 1 calc R
C8 C -0.0889(3) 0.29330(19) 0.7796(2) 0.0455(11) Uani 1 1 d .
H8A H -0.1197 0.2539 0.7532 0.068 Uiso 1 1 calc R
H8B H -0.1370 0.3317 0.7615 0.068 Uiso 1 1 calc R
H8C H -0.0956 0.2874 0.8302 0.068 Uiso 1 1 calc R
C9 C 0.0889(3) 0.36638(17) 0.8117(2) 0.0357(9) Uani 1 1 d .
H9A H 0.0788 0.3605 0.8619 0.054 Uiso 1 1 calc R
H9B H 0.0411 0.4045 0.7925 0.054 Uiso 1 1 calc R
H9C H 0.1751 0.3738 0.8074 0.054 Uiso 1 1 calc R
C14 C 0.1241(4) 0.01112(18) 0.8375(2) 0.0480(11) Uani 1 1 d .
H14A H 0.0881 -0.0284 0.8559 0.072 Uiso 1 1 calc R
H14B H 0.2128 0.0064 0.8425 0.072 Uiso 1 1 calc R
H14C H 0.0926 0.0168 0.7871 0.072 Uiso 1 1 calc R
C39 C 0.6711(4) 0.4477(2) 0.8290(3) 0.0660(14) Uani 1 1 d .
H39A H 0.7204 0.4388 0.7907 0.099 Uiso 1 1 calc R
H39B H 0.7225 0.4670 0.8697 0.099 Uiso 1 1 calc R
H39C H 0.6056 0.4785 0.8121 0.099 Uiso 1 1 calc R
C33 C 0.8888(4) 0.08794(19) 0.5806(2) 0.0474(11) Uani 1 1 d .
C34 C 0.8165(6) 0.0221(2) 0.5775(3) 0.099(2) Uani 1 1 d .
H34A H 0.8701 -0.0143 0.5676 0.149 Uiso 1 1 calc R
H34B H 0.7475 0.0246 0.5397 0.149 Uiso 1 1 calc R
H34C H 0.7865 0.0145 0.6233 0.149 Uiso 1 1 calc R
C13 C 0.1423(4) 0.0625(2) 0.9573(2) 0.0581(13) Uani 1 1 d .
H13A H 0.1182 0.0997 0.9854 0.087 Uiso 1 1 calc R
H13B H 0.2313 0.0604 0.9614 0.087 Uiso 1 1 calc R
H13C H 0.1108 0.0215 0.9752 0.087 Uiso 1 1 calc R
C36 C 0.9351(4) 0.0968(2) 0.5088(2) 0.0590(13) Uani 1 1 d .
H36A H 0.9833 0.1374 0.5094 0.088 Uiso 1 1 calc R
H36B H 0.8658 0.0997 0.4712 0.088 Uiso 1 1 calc R
H36C H 0.9861 0.0591 0.4996 0.088 Uiso 1 1 calc R
C42 C 0.3271(4) 0.4949(2) 0.7052(2) 0.0635(14) Uani 1 1 d .
H42A H 0.2618 0.4737 0.7272 0.095 Uiso 1 1 calc R
H42B H 0.3036 0.5404 0.6923 0.095 Uiso 1 1 calc R
H42C H 0.4019 0.4952 0.7390 0.095 Uiso 1 1 calc R
C12 C -0.0478(4) 0.0743(2) 0.8724(3) 0.0544(12) Uani 1 1 d .
H12A H -0.0787 0.0330 0.8901 0.082 Uiso 1 1 calc R
H12B H -0.0804 0.0801 0.8222 0.082 Uiso 1 1 calc R
H12C H -0.0736 0.1113 0.9002 0.082 Uiso 1 1 calc R
C38 C 0.5364(5) 0.3932(3) 0.9087(2) 0.093(2) Uani 1 1 d .
H38A H 0.4725 0.4253 0.8929 0.139 Uiso 1 1 calc R
H38B H 0.5851 0.4093 0.9522 0.139 Uiso 1 1 calc R
H38C H 0.4991 0.3509 0.9185 0.139 Uiso 1 1 calc R
C41 C 0.4478(5) 0.4876(2) 0.6021(3) 0.0845(18) Uani 1 1 d .
H41A H 0.5247 0.4868 0.6341 0.127 Uiso 1 1 calc R
H41B H 0.4265 0.5333 0.5891 0.127 Uiso 1 1 calc R
H41C H 0.4566 0.4622 0.5591 0.127 Uiso 1 1 calc R
C35 C 0.9971(6) 0.0846(4) 0.6377(3) 0.116(3) Uani 1 1 d .
H35A H 1.0440 0.1255 0.6376 0.173 Uiso 1 1 calc R
H35B H 1.0487 0.0472 0.6283 0.173 Uiso 1 1 calc R
H35C H 0.9688 0.0788 0.6842 0.173 Uiso 1 1 calc R

loop_
_atom_site_aniso_label
_atom_site_aniso_U_11
_atom_site_aniso_U_22
_atom_site_aniso_U_33
_atom_site_aniso_U_23
_atom_site_aniso_U_13
_atom_site_aniso_U_12
Zr1 0.02743(19) 0.01522(17) 0.01884(17) 0.00033(14) 0.00394(12) 0.00109(16)
O2 0.0302(14) 0.0172(12) 0.0194(11) 0.0011(9) 0.0050(10) 0.0014(10)
O1 0.0269(13) 0.0172(12) 0.0272(12) 0.0007(9) 0.0050(10) 0.0017(10)
O4 0.0413(15) 0.0159(12) 0.0327(13) 0.0074(10) 0.0087(11) 0.0065(11)
O3 0.0355(14) 0.0307(13) 0.0244(12) -0.0078(11) 0.0038(10) -0.0063(12)
N1 0.0222(15) 0.0197(15) 0.0159(13) 0.0000(10) 0.0028(11) 0.0025(11)
N2 0.0251(16) 0.0216(16) 0.0223(15) 0.0043(11) 0.0021(12) 0.0025(12)
C24 0.025(2) 0.0201(18) 0.0190(17) -0.0020(14) -0.0002(14) 0.0017(15)
C29 0.0264(19) 0.0239(18) 0.0187(16) 0.0032(14) 0.0026(14) -0.0007(16)
C2 0.0220(18) 0.0229(19) 0.0186(16) -0.0011(14) 0.0025(13) 0.0021(15)
C15 0.0248(19) 0.0214(18) 0.0172(16) 0.0024(13) 0.0034(14) 0.0028(15)
C25 0.025(2) 0.0230(18) 0.0197(17) 0.0020(13) 0.0027(14) -0.0005(15)
C27 0.035(2) 0.025(2) 0.0273(19) 0.0028(15) 0.0083(16) 0.0094(16)
C3 0.027(2) 0.0203(18) 0.0215(17) 0.0030(13) 0.0034(15) 0.0024(15)
C22 0.0225(19) 0.0226(19) 0.0200(17) 0.0049(13) 0.0025(14) 0.0048(15)
C4 0.025(2) 0.027(2) 0.0257(18) 0.0006(14) 0.0035(15) -0.0033(16)
C6 0.021(2) 0.0208(18) 0.0228(18) -0.0026(14) -0.0032(14) 0.0016(14)
C31 0.048(3) 0.0229(19) 0.034(2) 0.0049(16) 0.0025(18) -0.0079(18)
C32 0.034(2) 0.033(2) 0.0264(19) 0.0080(15) 0.0069(16) 0.0011(17)
C16 0.034(2) 0.0167(17) 0.0236(18) 0.0005(13) 0.0047(15) 0.0003(15)
C5 0.0202(18) 0.027(2) 0.0318(19) -0.0026(15) 0.0013(14) 0.0006(16)
C26 0.035(2) 0.031(2) 0.0225(18) 0.0018(15) 0.0091(15) 0.0038(16)
C1 0.025(2) 0.0192(18) 0.0184(17) -0.0013(13) 0.0021(14) -0.0006(15)
C30 0.039(2) 0.028(2) 0.0201(17) 0.0031(15) 0.0029(15) 0.0002(17)
C23 0.0259(19) 0.0219(19) 0.0190(17) 0.0034(13) 0.0018(14) 0.0019(15)
C17 0.0223(18) 0.0225(18) 0.0220(17) -0.0002(15) 0.0030(14) 0.0005(16)
C11 0.027(2) 0.030(2) 0.036(2) 0.0050(16) 0.0027(17) -0.0057(16)
C28 0.038(2) 0.0224(19) 0.0258(19) 0.0079(14) 0.0070(16) 0.0076(16)
C21 0.030(2) 0.0282(19) 0.028(2) 0.0065(15) 0.0008(16) 0.0016(16)
C20 0.032(2) 0.043(2) 0.028(2) 0.0051(17) -0.0048(16) -0.0005(18)
C18 0.044(2) 0.027(2) 0.030(2) -0.0047(16) -0.0046(17) 0.0020(18)
C7 0.024(2) 0.026(2) 0.035(2) -0.0002(15) -0.0029(16) 0.0034(16)
C37 0.043(2) 0.035(2) 0.030(2) -0.0051(16) -0.0048(18) -0.0029(18)
C40 0.043(2) 0.0200(19) 0.039(2) 0.0024(16) -0.0076(18) 0.0061(17)
C19 0.046(3) 0.046(3) 0.028(2) -0.0071(17) -0.0061(18) -0.004(2)
C10 0.044(2) 0.041(2) 0.038(2) 0.0041(18) -0.0089(18) 0.014(2)
C8 0.023(2) 0.042(2) 0.070(3) 0.011(2) -0.001(2) 0.0088(18)
C9 0.034(2) 0.025(2) 0.047(2) -0.0020(16) 0.0009(18) 0.0061(17)
C14 0.057(3) 0.024(2) 0.063(3) 0.0046(19) 0.009(2) -0.004(2)
C39 0.068(3) 0.036(3) 0.086(4) 0.000(2) -0.022(3) -0.017(2)
C33 0.067(3) 0.039(2) 0.042(2) 0.0116(19) 0.029(2) 0.028(2)
C34 0.153(6) 0.033(3) 0.134(5) 0.013(3) 0.101(5) 0.030(3)
C13 0.074(3) 0.058(3) 0.043(3) 0.013(2) 0.005(2) -0.028(3)
C36 0.080(4) 0.048(3) 0.057(3) 0.008(2) 0.040(3) 0.031(2)
C42 0.075(3) 0.040(3) 0.070(3) -0.023(2) -0.013(3) 0.025(2)
C12 0.034(3) 0.041(3) 0.090(3) 0.018(2) 0.016(2) -0.009(2)
C38 0.117(5) 0.122(5) 0.043(3) -0.042(3) 0.022(3) -0.011(4)
C41 0.106(5) 0.034(3) 0.120(5) 0.039(3) 0.040(4) -0.002(3)
C35 0.104(5) 0.181(7) 0.063(4) 0.010(4) 0.016(3) 0.111(5)

loop_
_atom_type_symbol
_atom_type_description
_atom_type_scat_dispersion_real
_atom_type_scat_dispersion_imag
_atom_type_scat_source
C C 0.0033 0.0016 'International Tables Vol C Tables 4.2.6.8 and 6.1.1.4'
H H 0.0000 0.0000 'International Tables Vol C Tables 4.2.6.8 and 6.1.1.4'
N N 0.0061 0.0033 'International Tables Vol C Tables 4.2.6.8 and 6.1.1.4'
O O 0.0106 0.0060 'International Tables Vol C Tables 4.2.6.8 and 6.1.1.4'
Zr Zr -2.9673 0.5597 'International Tables Vol C Tables 4.2.6.8 and 6.1.1.4'

loop_
_geom_angle_atom_site_label_1
_geom_angle_atom_site_label_2
_geom_angle_atom_site_label_3
_geom_angle
O4 Zr1 O3 106.29(10)
O4 Zr1 O1 98.40(9)
O3 Zr1 O1 95.75(9)
O4 Zr1 O2 98.06(9)
O3 Zr1 O2 95.29(9)
O1 Zr1 O2 156.72(8)
O4 Zr1 N2 88.41(9)
O3 Zr1 N2 165.05(9)
O1 Zr1 N2 84.51(9)
O2 Zr1 N2 79.62(9)
O4 Zr1 N1 157.73(9)
O3 Zr1 N1 95.98(9)
O1 Zr1 N1 79.45(8)
O2 Zr1 N1 79.07(8)
N2 Zr1 N1 69.33(8)
C24 O2 Zr1 141.92(19)
C1 O1 Zr1 142.1(2)
C40 O4 Zr1 160.2(2)
C37 O3 Zr1 174.1(2)
C16 N1 C22 110.7(2)
C16 N1 C15 110.6(2)
C22 N1 C15 106.4(2)
C16 N1 Zr1 116.67(18)
C22 N1 Zr1 105.90(17)
C15 N1 Zr1 105.91(17)
C17 N2 C21 118.4(3)
C17 N2 Zr1 119.38(19)
C21 N2 Zr1 120.9(2)
O2 C24 C23 118.0(3)
O2 C24 C25 122.3(3)
C23 C24 C25 119.7(3)
C25 C29 C30 110.7(3)
C25 C29 C31 109.3(2)
C30 C29 C31 109.5(3)
C25 C29 C32 111.9(3)
C30 C29 C32 107.7(3)
C31 C29 C32 107.7(3)
C3 C2 C1 119.8(3)
C3 C2 C15 120.6(3)
C1 C2 C15 119.6(3)
C2 C15 N1 114.6(2)
C2 C15 H15A 108.6
N1 C15 H15A 108.6
C2 C15 H15B 108.6
N1 C15 H15B 108.6
H15A C15 H15B 107.6
C26 C25 C24 117.4(3)
C26 C25 C29 121.7(3)
C24 C25 C29 120.9(3)
C28 C27 C26 117.0(3)
C28 C27 C33 120.2(3)
C26 C27 C33 122.8(3)
C4 C3 C2 121.8(3)
C4 C3 H3 119.1
C2 C3 H3 119.1
N1 C22 C23 114.1(2)
N1 C22 H22A 108.7
C23 C22 H22A 108.7
N1 C22 H22B 108.7
C23 C22 H22B 108.7
H22A C22 H22B 107.6
C3 C4 C5 117.1(3)
C3 C4 C11 119.4(3)
C5 C4 C11 123.6(3)
C5 C6 C1 117.2(3)
C5 C6 C7 121.5(3)
C1 C6 C7 121.3(3)
C29 C31 H31A 109.5
C29 C31 H31B 109.5
H31A C31 H31B 109.5
C29 C31 H31C 109.5
H31A C31 H31C 109.5
H31B C31 H31C 109.5
C29 C32 H32A 109.5
C29 C32 H32B 109.5
H32A C32 H32B 109.5
C29 C32 H32C 109.5
H32A C32 H32C 109.5
H32B C32 H32C 109.5
N1 C16 C17 113.4(3)
N1 C16 H16A 108.9
C17 C16 H16A 108.9
N1 C16 H16B 108.9
C17 C16 H16B 108.9
H16A C16 H16B 107.7
C6 C5 C4 123.8(3)
C6 C5 H5 118.1
C4 C5 H5 118.1
C27 C26 C25 124.1(3)
C27 C26 H26 118.0
C25 C26 H26 118.0
O1 C1 C6 122.0(3)
O1 C1 C2 117.7(3)
C6 C1 C2 120.2(3)
C29 C30 H30A 109.5
C29 C30 H30B 109.5
H30A C30 H30B 109.5
C29 C30 H30C 109.5
H30A C30 H30C 109.5
H30B C30 H30C 109.5
C28 C23 C24 120.3(3)
C28 C23 C22 120.6(3)
C24 C23 C22 119.0(3)
N2 C17 C18 121.5(3)
N2 C17 C16 118.1(3)
C18 C17 C16 120.3(3)
C13 C11 C12 110.1(3)
C13 C11 C4 110.1(3)
C12 C11 C4 112.4(3)
C13 C11 C14 108.4(3)
C12 C11 C14 106.5(3)
C4 C11 C14 109.2(3)
C23 C28 C27 121.5(3)
C23 C28 H28 119.2
C27 C28 H28 119.2
N2 C21 C20 123.0(3)
N2 C21 H21 118.5
C20 C21 H21 118.5
C21 C20 C19 118.3(3)
C21 C20 H20 120.8
C19 C20 H20 120.8
C17 C18 C19 119.3(3)
C17 C18 H18 120.3
C19 C18 H18 120.3
C8 C7 C10 108.1(3)
C8 C7 C9 107.7(3)
C10 C7 C9 109.9(3)
C8 C7 C6 112.1(3)
C10 C7 C6 109.5(3)
C9 C7 C6 109.6(3)
O3 C37 C38 109.8(3)
O3 C37 C39 110.2(3)
C38 C37 C39 113.2(4)
O3 C37 H37 107.8
C38 C37 H37 107.8
C39 C37 H37 107.8
O4 C40 C42 109.8(3)
O4 C40 C41 108.5(3)
C42 C40 C41 112.6(4)
O4 C40 H40 108.6
C42 C40 H40 108.6
C41 C40 H40 108.6
C20 C19 C18 119.4(3)
C20 C19 H19 120.3
C18 C19 H19 120.3
C7 C10 H10A 109.5
C7 C10 H10B 109.5
H10A C10 H10B 109.5
C7 C10 H10C 109.5
H10A C10 H10C 109.5
H10B C10 H10C 109.5
C7 C8 H8A 109.5
C7 C8 H8B 109.5
H8A C8 H8B 109.5
C7 C8 H8C 109.5
H8A C8 H8C 109.5
H8B C8 H8C 109.5
C7 C9 H9A 109.5
C7 C9 H9B 109.5
H9A C9 H9B 109.5
C7 C9 H9C 109.5
H9A C9 H9C 109.5
H9B C9 H9C 109.5
C11 C14 H14A 109.5
C11 C14 H14B 109.5
H14A C14 H14B 109.5
C11 C14 H14C 109.5
H14A C14 H14C 109.5
H14B C14 H14C 109.5
C37 C39 H39A 109.5
C37 C39 H39B 109.5
H39A C39 H39B 109.5
C37 C39 H39C 109.5
H39A C39 H39C 109.5
H39B C39 H39C 109.5
C35 C33 C36 108.5(4)
C35 C33 C27 109.4(4)
C36 C33 C27 112.4(3)
C35 C33 C34 110.2(5)
C36 C33 C34 107.4(4)
C27 C33 C34 108.9(4)
C33 C34 H34A 109.5
C33 C34 H34B 109.5
H34A C34 H34B 109.5
C33 C34 H34C 109.5
H34A C34 H34C 109.5
H34B C34 H34C 109.5
C11 C13 H13A 109.5
C11 C13 H13B 109.5
H13A C13 H13B 109.5
C11 C13 H13C 109.5
H13A C13 H13C 109.5
H13B C13 H13C 109.5
C33 C36 H36A 109.5
C33 C36 H36B 109.5
H36A C36 H36B 109.5
C33 C36 H36C 109.5
H36A C36 H36C 109.5
H36B C36 H36C 109.5
C40 C42 H42A 109.5
C40 C42 H42B 109.5
H42A C42 H42B 109.5
C40 C42 H42C 109.5
H42A C42 H42C 109.5
H42B C42 H42C 109.5
C11 C12 H12A 109.5
C11 C12 H12B 109.5
H12A C12 H12B 109.5
C11 C12 H12C 109.5
H12A C12 H12C 109.5
H12B C12 H12C 109.5
C37 C38 H38A 109.5
C37 C38 H38B 109.5
H38A C38 H38B 109.5
C37 C38 H38C 109.5
H38A C38 H38C 109.5
H38B C38 H38C 109.5
C40 C41 H41A 109.5
C40 C41 H41B 109.5
H41A C41 H41B 109.5
C40 C41 H41C 109.5
H41A C41 H41C 109.5
H41B C41 H41C 109.5
C33 C35 H35A 109.5
C33 C35 H35B 109.5
H35A C35 H35B 109.5
C33 C35 H35C 109.5
H35A C35 H35C 109.5
H35B C35 H35C 109.5

loop_
_geom_bond_atom_site_label_1
_geom_bond_atom_site_label_2
_geom_bond_distance
Zr1 O4 1.937(2)
Zr1 O3 1.939(2)
Zr1 O1 2.033(2)
Zr1 O2 2.036(2)
Zr1 N2 2.431(3)
Zr1 N1 2.446(2)
O2 C24 1.341(4)
O1 C1 1.344(4)
O4 C40 1.402(4)
O3 C37 1.386(4)
N1 C16 1.488(4)
N1 C22 1.498(4)
N1 C15 1.503(4)
N2 C17 1.344(4)
N2 C21 1.350(4)
C24 C23 1.403(4)
C24 C25 1.409(4)
C29 C25 1.533(4)
C29 C30 1.533(5)
C29 C31 1.539(4)
C29 C32 1.537(4)
C2 C3 1.388(4)
C2 C1 1.410(4)
C2 C15 1.497(4)
C15 H15A 0.9900
C15 H15B 0.9900
C25 C26 1.393(4)
C27 C28 1.389(5)
C27 C26 1.391(4)
C27 C33 1.530(5)
C3 C4 1.386(5)
C3 H3 0.9500
C22 C23 1.503(4)
C22 H22A 0.9900
C22 H22B 0.9900
C4 C5 1.400(5)
C4 C11 1.535(5)
C6 C5 1.396(5)
C6 C1 1.406(5)
C6 C7 1.543(4)
C31 H31A 0.9800
C31 H31B 0.9800
C31 H31C 0.9800
C32 H32A 0.9800
C32 H32B 0.9800
C32 H32C 0.9800
C16 C17 1.507(4)
C16 H16A 0.9900
C16 H16B 0.9900
C5 H5 0.9500
C26 H26 0.9500
C30 H30A 0.9800
C30 H30B 0.9800
C30 H30C 0.9800
C23 C28 1.387(4)
C17 C18 1.381(4)
C11 C13 1.519(5)
C11 C12 1.522(5)
C11 C14 1.543(5)
C28 H28 0.9500
C21 C20 1.371(5)
C21 H21 0.9500
C20 C19 1.379(5)
C20 H20 0.9500
C18 C19 1.382(5)
C18 H18 0.9500
C7 C8 1.530(5)
C7 C10 1.534(5)
C7 C9 1.539(5)
C37 C38 1.502(6)
C37 C39 1.505(5)
C37 H37 1.0000
C40 C42 1.504(5)
C40 C41 1.512(6)
C40 H40 1.0000
C19 H19 0.9500
C10 H10A 0.9800
C10 H10B 0.9800
C10 H10C 0.9800
C8 H8A 0.9800
C8 H8B 0.9800
C8 H8C 0.9800
C9 H9A 0.9800
C9 H9B 0.9800
C9 H9C 0.9800
C14 H14A 0.9800
C14 H14B 0.9800
C14 H14C 0.9800
C39 H39A 0.9800
C39 H39B 0.9800
C39 H39C 0.9800
C33 C35 1.511(7)
C33 C36 1.526(5)
C33 C34 1.554(7)
C34 H34A 0.9800
C34 H34B 0.9800
C34 H34C 0.9800
C13 H13A 0.9800
C13 H13B 0.9800
C13 H13C 0.9800
C36 H36A 0.9800
C36 H36B 0.9800
C36 H36C 0.9800
C42 H42A 0.9800
C42 H42B 0.9800
C42 H42C 0.9800
C12 H12A 0.9800
C12 H12B 0.9800
C12 H12C 0.9800
C38 H38A 0.9800
C38 H38B 0.9800
C38 H38C 0.9800
C41 H41A 0.9800
C41 H41B 0.9800
C41 H41C 0.9800
C35 H35A 0.9800
C35 H35B 0.9800
C35 H35C 0.9800
